data_1542115
loop_
_publ_author_name
'Ennaciri, A.'
'Michel, D.'
'Perez y Jorba, M.'
'Pannetier, J.'

_publ_section_title
;
 Neutron diffraction determination of the structure of an ordered
 scheelite - type: Zr3 Ge O8
;
_journal_name_full 'Materials Research Bulletin'
_journal_page_first 793
_journal_page_last 799
_journal_volume 19
_journal_year 1984
_chemical_formula_sum 'Ge O4 Zr'
_chemical_name_systematic 'Zr (Ge O4)'
_space_group_IT_number 88
_symmetry_space_group_name_Hall 'I 4bw -1bw'
_symmetry_space_group_name_H-M 'I 41/a :1'
_cell_angle_alpha 90
_cell_angle_beta 90
_cell_angle_gamma 90
_cell_formula_units_Z 4
_cell_length_a 4.866
_cell_length_b 4.866
_cell_length_c 10.55
_cell_volume 249.802
_citation_journal_id_ASTM MRBUAC
_cod_data_source_file Ennaciri_MRBUAC_1984_1252.cif
_cod_data_source_block Ge1O4Zr1
_cod_original_cell_volume 249.8025
_cod_original_sg_symbol_Hall '-I 4ad (x,y+1/4,z+1/8)'
_cod_original_formula_sum 'Ge1 O4 Zr1'
_cod_database_code 1542115

loop_
_symmetry_equiv_pos_as_xyz
x,y,z
-y,x+1/2,z+1/4
-x+1/2,-y+1/2,z+1/2
y+1/2,-x,z+3/4
-x,-y+1/2,-z+1/4
y,-x,-z
x-1/2,y,-z-1/4
-y-1/2,x+1/2,-z-1/2
x+1/2,y+1/2,z+1/2
-y+1/2,x+1,z+3/4
-x+1,-y+1,z+1
y+1,-x+1/2,z+5/4
-x+1/2,-y+1,-z+3/4
y+1/2,-x+1/2,-z+1/2
x,y+1/2,-z+1/4
-y,x+1,-z

loop_
_atom_site_label
_atom_site_type_symbol
_atom_site_fract_x
_atom_site_fract_y
_atom_site_fract_z
_atom_site_occupancy
_atom_site_U_iso_or_equiv
Zr1 Zr+4 0 0 0.5 1 0.0
O1 O-2 0.2664 0.1726 0.0822 1 0.0
Ge1 Ge+4 0 0 0 1 0.0
